data_4076288
loop_
_publ_author_name
'Hoogervorst, Wilhelmus J.'
'Koster, Anne L.'
'Lutz, Martin'
'Spek, Anthony L.'
'Elsevier, Cornelis J.'

_publ_section_title
;
 trans-Arylplatinum(II) Methyl Compounds Containing a Bis(imino)aryl [NCN]
 Ligand
;
_journal_issue 5
_journal_name_full Organometallics
_journal_page_first 1161
_journal_paper_doi 10.1021/om0343972
_journal_volume 23
_journal_year 2004
_chemical_absolute_configuration ad
_chemical_formula_moiety 'C33 H42 N2 Pt'
_chemical_formula_sum 'C33 H42 N2 Pt'
_chemical_formula_weight 661.78
_chemical_name_systematic
; 
 ? 
;
_space_group_IT_number 19
_symmetry_cell_setting orthorhombic
_symmetry_space_group_name_Hall 'P 2ac 2ab'
_symmetry_space_group_name_H-M 'P 21 21 21'
_atom_sites_solution_hydrogens geom
_atom_sites_solution_primary heavy
_atom_sites_solution_secondary difmap
_audit_creation_method SHELXL-97
_cell_angle_alpha 90.00
_cell_angle_beta 90.00
_cell_angle_gamma 90.00
_cell_formula_units_Z 4
_cell_length_a 11.2859(1)
_cell_length_b 14.6377(1)
_cell_length_c 17.7437(1)
_cell_measurement_reflns_used 35457
_cell_measurement_temperature 150(2)
_cell_measurement_theta_max 27.48
_cell_measurement_theta_min 1.02
_cell_volume 2931.25(4)
_computing_cell_refinement HKL2000
_computing_data_collection 'Nonius COLLECT'
_computing_data_reduction HKL2000
_computing_structure_refinement 'SHELXL-97 (Sheldrick, 1997)'
_computing_structure_solution 'DIRDIF-97 (Beurskens et al., 1997)'
_diffrn_ambient_temperature 150(2)
_diffrn_measured_fraction_theta_full 0.998
_diffrn_measured_fraction_theta_max 0.998
_diffrn_measurement_device_type 'Nonius KappaCCD'
_diffrn_radiation_monochromator graphite
_diffrn_radiation_source 'rotating anode'
_diffrn_radiation_type MoK\a
_diffrn_radiation_wavelength 0.71073
_diffrn_reflns_av_R_equivalents 0.0363
_diffrn_reflns_av_sigmaI/netI 0.0243
_diffrn_reflns_limit_h_max 12
_diffrn_reflns_limit_h_min -14
_diffrn_reflns_limit_k_max 19
_diffrn_reflns_limit_k_min -19
_diffrn_reflns_limit_l_max 22
_diffrn_reflns_limit_l_min -23
_diffrn_reflns_number 34018
_diffrn_reflns_theta_full 27.48
_diffrn_reflns_theta_max 27.48
_diffrn_reflns_theta_min 1.80
_exptl_absorpt_coefficient_mu 4.810
_exptl_absorpt_correction_T_max 0.72
_exptl_absorpt_correction_T_min 0.47
_exptl_absorpt_correction_type analytical
_exptl_crystal_colour red
_exptl_crystal_density_diffrn 1.500
_exptl_crystal_density_method 'not measured'
_exptl_crystal_description block
_exptl_crystal_F_000 1328
_exptl_crystal_size_max 0.18
_exptl_crystal_size_mid 0.10
_exptl_crystal_size_min 0.09
_refine_diff_density_max 0.567
_refine_diff_density_min -0.665
_refine_diff_density_rms 0.068
_refine_ls_abs_structure_details 'Flack H D (1983), Acta Cryst. A39, 876-881'
_refine_ls_abs_structure_Flack -0.016(4)
_refine_ls_extinction_method none
_refine_ls_goodness_of_fit_ref 1.050
_refine_ls_hydrogen_treatment mixed
_refine_ls_matrix_type full
_refine_ls_number_parameters 334
_refine_ls_number_reflns 6705
_refine_ls_number_restraints 0
_refine_ls_restrained_S_all 1.050
_refine_ls_R_factor_all 0.0158
_refine_ls_R_factor_gt 0.0153
_refine_ls_shift/su_max 0.010
_refine_ls_shift/su_mean 0.000
_refine_ls_structure_factor_coef Fsqd
_refine_ls_weighting_details 'calc w=1/[\s^2^(Fo^2^)+(0.0122P)^2^+1.6552P] where P=(Fo^2^+2Fc^2^)/3'
_refine_ls_weighting_scheme calc
_refine_ls_wR_factor_gt 0.0359
_refine_ls_wR_factor_ref 0.0361
_reflns_number_gt 6611
_reflns_number_total 6705
_reflns_threshold_expression I>2\s(I)
_cod_data_source_file om0343972si20031222_064922.cif
_cod_data_source_block s2444a
_cod_database_code 4076288

loop_
_symmetry_equiv_pos_as_xyz
'x, y, z'
'-x+1/2, -y, z+1/2'
'x+1/2, -y+1/2, -z'
'-x, y+1/2, -z+1/2'

loop_
_atom_site_label
_atom_site_type_symbol
_atom_site_fract_x
_atom_site_fract_y
_atom_site_fract_z
_atom_site_U_iso_or_equiv
_atom_site_adp_type
_atom_site_occupancy
_atom_site_symmetry_multiplicity
_atom_site_calc_flag
_atom_site_refinement_flags
Pt Pt 0.607402(8) 0.536644(5) 0.632071(5) 0.01601(3) Uani 1 1 d .
N1 N 0.75007(19) 0.50277(13) 0.56671(11) 0.0166(4) Uani 1 1 d .
N2 N 0.50317(18) 0.61573(14) 0.69929(11) 0.0177(4) Uani 1 1 d .
C1 C 0.7078(2) 0.64324(14) 0.64605(13) 0.0170(5) Uani 1 1 d .
C2 C 0.6691(2) 0.71226(15) 0.69512(13) 0.0174(5) Uani 1 1 d .
C3 C 0.7449(2) 0.78584(16) 0.70985(14) 0.0216(5) Uani 1 1 d .
H3 H 0.7211 0.8338 0.7426 0.026 Uiso 1 1 calc R
C4 C 0.8561(2) 0.78737(17) 0.67562(14) 0.0237(6) Uani 1 1 d .
H4 H 0.9072 0.8375 0.6854 0.028 Uiso 1 1 calc R
C5 C 0.8952(3) 0.71827(15) 0.62752(15) 0.0238(5) Uani 1 1 d .
H5 H 0.9715 0.7212 0.6050 0.029 Uiso 1 1 calc R
C6 C 0.8193(2) 0.64434(15) 0.61322(13) 0.0180(5) Uani 1 1 d .
C7 C 0.8368(2) 0.56263(16) 0.56752(14) 0.0191(5) Uani 1 1 d .
H7 H 0.904(3) 0.5500(17) 0.5367(14) 0.018(6) Uiso 1 1 d .
C8 C 0.5506(2) 0.69222(16) 0.72179(14) 0.0182(5) Uani 1 1 d .
H8 H 0.506(3) 0.731(2) 0.7495(19) 0.036(9) Uiso 1 1 d .
C9 C 0.7629(2) 0.42123(16) 0.52188(14) 0.0185(5) Uani 1 1 d .
C10 C 0.7221(2) 0.42149(18) 0.44730(15) 0.0230(5) Uani 1 1 d .
C11 C 0.7346(3) 0.34093(19) 0.40636(16) 0.0302(6) Uani 1 1 d .
H11 H 0.7095 0.3391 0.3553 0.036 Uiso 1 1 calc R
C12 C 0.7830(3) 0.2637(2) 0.43870(17) 0.0333(7) Uani 1 1 d .
H12 H 0.7898 0.2093 0.4099 0.040 Uiso 1 1 calc R
C13 C 0.8216(3) 0.26469(17) 0.51247(16) 0.0287(6) Uani 1 1 d .
H13 H 0.8548 0.2110 0.5338 0.034 Uiso 1 1 calc R
C14 C 0.8123(3) 0.34391(17) 0.55611(15) 0.0220(5) Uani 1 1 d .
C15 C 0.8594(3) 0.34658(17) 0.63577(17) 0.0299(6) Uani 1 1 d .
H15 H 0.8298 0.4047 0.6587 0.036 Uiso 1 1 calc R
C16 C 0.9928(4) 0.3523(5) 0.6359(3) 0.0956(19) Uani 1 1 d .
H16A H 1.0261 0.2918 0.6467 0.143 Uiso 1 1 calc R
H16B H 1.0186 0.3956 0.6746 0.143 Uiso 1 1 calc R
H16C H 1.0203 0.3730 0.5864 0.143 Uiso 1 1 calc R
C17 C 0.8136(7) 0.2710(3) 0.6834(2) 0.101(2) Uani 1 1 d .
H17A H 0.7272 0.2756 0.6871 0.152 Uiso 1 1 calc R
H17B H 0.8484 0.2753 0.7339 0.152 Uiso 1 1 calc R
H17C H 0.8351 0.2123 0.6607 0.152 Uiso 1 1 calc R
C18 C 0.6631(3) 0.5053(2) 0.41260(16) 0.0305(6) Uani 1 1 d .
H18 H 0.6979 0.5606 0.4372 0.037 Uiso 1 1 calc R
C19 C 0.5305(3) 0.5039(3) 0.43053(18) 0.0454(9) Uani 1 1 d .
H19A H 0.4925 0.5577 0.4083 0.068 Uiso 1 1 calc R
H19B H 0.5192 0.5046 0.4853 0.068 Uiso 1 1 calc R
H19C H 0.4949 0.4484 0.4095 0.068 Uiso 1 1 calc R
C20 C 0.6824(3) 0.5145(2) 0.32748(17) 0.0409(8) Uani 1 1 d .
H20A H 0.7675 0.5159 0.3167 0.061 Uiso 1 1 calc R
H20B H 0.6457 0.5712 0.3096 0.061 Uiso 1 1 calc R
H20C H 0.6463 0.4623 0.3017 0.061 Uiso 1 1 calc R
C21 C 0.3846(2) 0.59147(14) 0.72134(13) 0.0181(5) Uani 1 1 d .
C22 C 0.2945(2) 0.59956(17) 0.66736(14) 0.0206(5) Uani 1 1 d .
C23 C 0.1810(3) 0.57090(17) 0.68769(15) 0.0248(5) Uani 1 1 d .
H23 H 0.1181 0.5763 0.6524 0.030 Uiso 1 1 calc R
C24 C 0.1583(2) 0.53479(19) 0.75808(14) 0.0255(5) Uani 1 1 d .
H24 H 0.0805 0.5152 0.7706 0.031 Uiso 1 1 calc R
C25 C 0.2486(2) 0.52717(17) 0.81039(15) 0.0225(5) Uani 1 1 d .
H25 H 0.2320 0.5024 0.8587 0.027 Uiso 1 1 calc R
C26 C 0.3640(2) 0.55543(15) 0.79330(14) 0.0192(5) Uani 1 1 d .
C27 C 0.4622(2) 0.54542(18) 0.85139(13) 0.0223(5) Uani 1 1 d .
H27 H 0.5362 0.5716 0.8291 0.027 Uiso 1 1 calc R
C28 C 0.4853(3) 0.44402(17) 0.86798(17) 0.0307(6) Uani 1 1 d .
H28A H 0.4139 0.4165 0.8898 0.046 Uiso 1 1 calc R
H28B H 0.5511 0.4384 0.9037 0.046 Uiso 1 1 calc R
H28C H 0.5056 0.4124 0.8210 0.046 Uiso 1 1 calc R
C29 C 0.4344(3) 0.5990(2) 0.92319(16) 0.0336(7) Uani 1 1 d .
H29A H 0.4248 0.6639 0.9108 0.050 Uiso 1 1 calc R
H29B H 0.4996 0.5918 0.9592 0.050 Uiso 1 1 calc R
H29C H 0.3610 0.5758 0.9456 0.050 Uiso 1 1 calc R
C30 C 0.3192(3) 0.64186(18) 0.59055(14) 0.0264(6) Uani 1 1 d .
H30 H 0.4052 0.6327 0.5791 0.032 Uiso 1 1 calc R
C31 C 0.2482(3) 0.5986(3) 0.52706(17) 0.0441(8) Uani 1 1 d .
H31A H 0.2629 0.5327 0.5261 0.066 Uiso 1 1 calc R
H31B H 0.2722 0.6256 0.4789 0.066 Uiso 1 1 calc R
H31C H 0.1635 0.6099 0.5353 0.066 Uiso 1 1 calc R
C32 C 0.2959(4) 0.7448(2) 0.59287(18) 0.0428(8) Uani 1 1 d .
H32A H 0.3092 0.7709 0.5427 0.064 Uiso 1 1 calc R
H32B H 0.3498 0.7736 0.6291 0.064 Uiso 1 1 calc R
H32C H 0.2138 0.7559 0.6083 0.064 Uiso 1 1 calc R
C33 C 0.5032(3) 0.41327(17) 0.62888(19) 0.0327(6) Uani 1 1 d .
H33A H 0.5417 0.3685 0.5959 0.049 Uiso 1 1 calc R
H33B H 0.4239 0.4272 0.6094 0.049 Uiso 1 1 calc R
H33C H 0.4965 0.3880 0.6799 0.049 Uiso 1 1 calc R

loop_
_atom_site_aniso_label
_atom_site_aniso_U_11
_atom_site_aniso_U_22
_atom_site_aniso_U_33
_atom_site_aniso_U_23
_atom_site_aniso_U_13
_atom_site_aniso_U_12
Pt 0.01525(4) 0.01559(4) 0.01719(4) -0.00297(3) 0.00237(4) -0.00270(3)
N1 0.0158(10) 0.0202(9) 0.0138(9) -0.0014(7) 0.0001(8) 0.0023(8)
N2 0.0152(10) 0.0191(10) 0.0187(10) -0.0008(8) 0.0007(8) -0.0010(8)
C1 0.0188(12) 0.0152(10) 0.0169(13) -0.0003(8) -0.0022(10) -0.0026(8)
C2 0.0198(12) 0.0175(11) 0.0150(11) -0.0002(8) -0.0004(10) -0.0005(10)
C3 0.0238(14) 0.0191(11) 0.0218(13) -0.0018(9) -0.0010(11) -0.0049(10)
C4 0.0224(14) 0.0255(12) 0.0232(13) 0.0006(10) -0.0023(10) -0.0103(10)
C5 0.0184(11) 0.0271(11) 0.0260(12) 0.0025(10) 0.0028(14) -0.0067(10)
C6 0.0164(11) 0.0207(10) 0.0169(12) 0.0000(8) -0.0017(10) -0.0004(9)
C7 0.0159(12) 0.0241(12) 0.0172(11) 0.0008(9) 0.0024(10) 0.0024(9)
C8 0.0215(13) 0.0176(11) 0.0154(11) -0.0033(9) 0.0017(10) 0.0004(9)
C9 0.0166(12) 0.0195(11) 0.0193(12) -0.0026(9) 0.0039(10) 0.0003(9)
C10 0.0210(13) 0.0274(13) 0.0206(13) -0.0030(10) -0.0009(11) 0.0014(10)
C11 0.0325(16) 0.0353(15) 0.0227(14) -0.0117(12) -0.0059(13) 0.0028(12)
C12 0.0338(17) 0.0287(14) 0.0374(16) -0.0143(12) -0.0026(13) 0.0057(12)
C13 0.0318(16) 0.0202(12) 0.0340(15) -0.0021(10) -0.0018(13) 0.0059(11)
C14 0.0202(13) 0.0236(12) 0.0223(13) 0.0000(10) 0.0024(11) 0.0008(10)
C15 0.0426(18) 0.0250(12) 0.0221(12) 0.0033(11) -0.0013(14) 0.0032(10)
C16 0.056(3) 0.189(6) 0.041(2) -0.002(3) -0.029(2) 0.001(3)
C17 0.184(7) 0.076(3) 0.043(2) 0.028(2) -0.020(3) -0.069(4)
C18 0.0331(16) 0.0316(13) 0.0268(15) -0.0031(11) -0.0079(13) 0.0065(12)
C19 0.0373(19) 0.072(2) 0.0264(16) 0.0059(15) -0.0014(15) 0.0239(17)
C20 0.0324(17) 0.059(2) 0.0318(16) 0.0142(14) -0.0052(14) 0.0033(15)
C21 0.0171(12) 0.0167(10) 0.0203(11) -0.0039(8) 0.0036(11) -0.0016(10)
C22 0.0176(13) 0.0218(11) 0.0223(12) -0.0029(10) -0.0021(10) -0.0018(9)
C23 0.0191(13) 0.0305(12) 0.0249(13) 0.0003(10) -0.0026(11) -0.0023(11)
C24 0.0149(11) 0.0289(12) 0.0328(13) 0.0010(12) 0.0015(10) -0.0034(11)
C25 0.0207(12) 0.0217(12) 0.0251(12) 0.0054(10) 0.0033(10) 0.0015(10)
C26 0.0179(12) 0.0192(11) 0.0204(12) 0.0007(9) 0.0007(9) 0.0008(8)
C27 0.0174(11) 0.0272(12) 0.0223(13) 0.0021(10) -0.0006(10) -0.0012(10)
C28 0.0289(14) 0.0345(14) 0.0288(13) 0.0038(12) -0.0038(13) 0.0055(11)
C29 0.0327(16) 0.0408(16) 0.0272(14) -0.0047(12) -0.0069(13) -0.0010(13)
C30 0.0219(14) 0.0375(14) 0.0198(13) 0.0023(10) -0.0002(12) -0.0041(12)
C31 0.0419(19) 0.067(2) 0.0234(15) -0.0067(15) -0.0045(15) -0.0101(18)
C32 0.063(2) 0.0348(16) 0.0304(16) 0.0112(13) 0.0034(16) -0.0025(15)
C33 0.0315(15) 0.0256(13) 0.0409(16) -0.0145(13) 0.0100(15) -0.0110(10)

loop_
_atom_type_symbol
_atom_type_description
_atom_type_scat_dispersion_real
_atom_type_scat_dispersion_imag
_atom_type_scat_source
C C 0.0033 0.0016 'International Tables Vol C Tables 4.2.6.8 and 6.1.1.4'
H H 0.0000 0.0000 'International Tables Vol C Tables 4.2.6.8 and 6.1.1.4'
N N 0.0061 0.0033 'International Tables Vol C Tables 4.2.6.8 and 6.1.1.4'
Pt Pt -1.7033 8.3905 'International Tables Vol C Tables 4.2.6.8 and 6.1.1.4'

loop_
_geom_angle_atom_site_label_1
_geom_angle_atom_site_label_2
_geom_angle_atom_site_label_3
_geom_angle
C1 Pt N2 78.80(9)
C1 Pt N1 78.93(9)
N2 Pt N1 157.63(8)
C1 Pt C33 173.49(12)
N2 Pt C33 100.15(10)
N1 Pt C33 102.22(10)
C7 N1 C9 118.9(2)
C7 N1 Pt 114.76(16)
C9 N1 Pt 126.36(17)
C8 N2 C21 120.7(2)
C8 N2 Pt 115.50(17)
C21 N2 Pt 123.81(15)
C6 C1 C2 122.3(2)
C6 C1 Pt 118.99(16)
C2 C1 Pt 118.38(18)
C3 C2 C1 118.6(2)
C3 C2 C8 131.2(2)
C1 C2 C8 110.1(2)
C4 C3 C2 118.8(2)
C4 C3 H3 120.6
C2 C3 H3 120.6
C3 C4 C5 122.7(2)
C3 C4 H4 118.7
C5 C4 H4 118.7
C4 C5 C6 118.4(2)
C4 C5 H5 120.8
C6 C5 H5 120.8
C1 C6 C5 119.1(2)
C1 C6 C7 110.3(2)
C5 C6 C7 130.6(2)
N1 C7 C6 116.9(2)
N1 C7 H7 117.1(16)
C6 C7 H7 126.0(16)
N2 C8 C2 116.9(2)
N2 C8 H8 119(2)
C2 C8 H8 124(2)
C14 C9 C10 122.9(2)
C14 C9 N1 118.0(2)
C10 C9 N1 119.1(2)
C11 C10 C9 117.2(2)
C11 C10 C18 121.0(2)
C9 C10 C18 121.8(2)
C12 C11 C10 121.1(3)
C12 C11 H11 119.4
C10 C11 H11 119.4
C13 C12 C11 120.7(2)
C13 C12 H12 119.7
C11 C12 H12 119.7
C12 C13 C14 120.7(3)
C12 C13 H13 119.6
C14 C13 H13 119.6
C13 C14 C9 117.4(2)
C13 C14 C15 120.9(2)
C9 C14 C15 121.7(2)
C17 C15 C16 112.8(4)
C17 C15 C14 113.0(3)
C16 C15 C14 110.7(3)
C17 C15 H15 106.6
C16 C15 H15 106.6
C14 C15 H15 106.6
C15 C16 H16A 109.5
C15 C16 H16B 109.5
H16A C16 H16B 109.5
C15 C16 H16C 109.5
H16A C16 H16C 109.5
H16B C16 H16C 109.5
C15 C17 H17A 109.5
C15 C17 H17B 109.5
H17A C17 H17B 109.5
C15 C17 H17C 109.5
H17A C17 H17C 109.5
H17B C17 H17C 109.5
C10 C18 C19 109.4(3)
C10 C18 C20 114.0(3)
C19 C18 C20 110.2(3)
C10 C18 H18 107.7
C19 C18 H18 107.7
C20 C18 H18 107.7
C18 C19 H19A 109.5
C18 C19 H19B 109.5
H19A C19 H19B 109.5
C18 C19 H19C 109.5
H19A C19 H19C 109.5
H19B C19 H19C 109.5
C18 C20 H20A 109.5
C18 C20 H20B 109.5
H20A C20 H20B 109.5
C18 C20 H20C 109.5
H20A C20 H20C 109.5
H20B C20 H20C 109.5
C26 C21 C22 122.3(2)
C26 C21 N2 119.7(2)
C22 C21 N2 117.9(2)
C23 C22 C21 117.6(2)
C23 C22 C30 121.5(2)
C21 C22 C30 120.8(2)
C24 C23 C22 121.3(3)
C24 C23 H23 119.3
C22 C23 H23 119.3
C23 C24 C25 120.1(2)
C23 C24 H24 120.0
C25 C24 H24 120.0
C24 C25 C26 121.1(2)
C24 C25 H25 119.5
C26 C25 H25 119.5
C25 C26 C21 117.6(2)
C25 C26 C27 120.2(2)
C21 C26 C27 122.2(2)
C26 C27 C29 111.4(2)
C26 C27 C28 110.3(2)
C29 C27 C28 111.8(2)
C26 C27 H27 107.7
C29 C27 H27 107.7
C28 C27 H27 107.7
C27 C28 H28A 109.5
C27 C28 H28B 109.5
H28A C28 H28B 109.5
C27 C28 H28C 109.5
H28A C28 H28C 109.5
H28B C28 H28C 109.5
C27 C29 H29A 109.5
C27 C29 H29B 109.5
H29A C29 H29B 109.5
C27 C29 H29C 109.5
H29A C29 H29C 109.5
H29B C29 H29C 109.5
C31 C30 C22 113.4(2)
C31 C30 C32 109.8(3)
C22 C30 C32 110.2(2)
C31 C30 H30 107.8
C22 C30 H30 107.8
C32 C30 H30 107.8
C30 C31 H31A 109.5
C30 C31 H31B 109.5
H31A C31 H31B 109.5
C30 C31 H31C 109.5
H31A C31 H31C 109.5
H31B C31 H31C 109.5
C30 C32 H32A 109.5
C30 C32 H32B 109.5
H32A C32 H32B 109.5
C30 C32 H32C 109.5
H32A C32 H32C 109.5
H32B C32 H32C 109.5
Pt C33 H33A 109.5
Pt C33 H33B 109.5
H33A C33 H33B 109.5
Pt C33 H33C 109.5
H33A C33 H33C 109.5
H33B C33 H33C 109.5

loop_
_geom_bond_atom_site_label_1
_geom_bond_atom_site_label_2
_geom_bond_distance
Pt C1 1.944(2)
Pt N2 2.036(2)
Pt N1 2.045(2)
Pt C33 2.156(2)
N1 C7 1.314(3)
N1 C9 1.442(3)
N2 C8 1.304(3)
N2 C21 1.439(3)
C1 C6 1.387(3)
C1 C2 1.403(3)
C2 C3 1.400(3)
C2 C8 1.449(3)
C3 C4 1.394(4)
C3 H3 0.9500
C4 C5 1.395(4)
C4 H4 0.9500
C5 C6 1.403(3)
C5 H5 0.9500
C6 C7 1.458(3)
C7 H7 0.95(3)
C8 H8 0.91(4)
C9 C14 1.400(3)
C9 C10 1.401(4)
C10 C11 1.392(4)
C10 C18 1.525(4)
C11 C12 1.380(4)
C11 H11 0.9500
C12 C13 1.380(4)
C12 H12 0.9500
C13 C14 1.398(4)
C13 H13 0.9500
C14 C15 1.511(4)
C15 C17 1.485(5)
C15 C16 1.508(5)
C15 H15 1.0000
C16 H16A 0.9800
C16 H16B 0.9800
C16 H16C 0.9800
C17 H17A 0.9800
C17 H17B 0.9800
C17 H17C 0.9800
C18 C19 1.530(5)
C18 C20 1.532(4)
C18 H18 1.0000
C19 H19A 0.9800
C19 H19B 0.9800
C19 H19C 0.9800
C20 H20A 0.9800
C20 H20B 0.9800
C20 H20C 0.9800
C21 C26 1.401(3)
C21 C22 1.402(4)
C22 C23 1.395(4)
C22 C30 1.523(4)
C23 C24 1.380(4)
C23 H23 0.9500
C24 C25 1.383(4)
C24 H24 0.9500
C25 C26 1.400(3)
C25 H25 0.9500
C26 C27 1.521(3)
C27 C29 1.529(4)
C27 C28 1.535(4)
C27 H27 1.0000
C28 H28A 0.9800
C28 H28B 0.9800
C28 H28C 0.9800
C29 H29A 0.9800
C29 H29B 0.9800
C29 H29C 0.9800
C30 C31 1.521(4)
C30 C32 1.531(4)
C30 H30 1.0000
C31 H31A 0.9800
C31 H31B 0.9800
C31 H31C 0.9800
C32 H32A 0.9800
C32 H32B 0.9800
C32 H32C 0.9800
C33 H33A 0.9800
C33 H33B 0.9800
C33 H33C 0.9800

loop_
_geom_torsion_atom_site_label_1
_geom_torsion_atom_site_label_2
_geom_torsion_atom_site_label_3
_geom_torsion_atom_site_label_4
_geom_torsion
C1 Pt N1 C7 2.39(18)
N2 Pt N1 C7 8.1(3)
C33 Pt N1 C7 -171.07(19)
C1 Pt N1 C9 -178.0(2)
N2 Pt N1 C9 -172.3(2)
C33 Pt N1 C9 8.5(2)
C1 Pt N2 C8 -3.24(19)
N1 Pt N2 C8 -9.0(3)
C33 Pt N2 C8 170.2(2)
C1 Pt N2 C21 176.4(2)
N1 Pt N2 C21 170.69(19)
C33 Pt N2 C21 -10.1(2)
N2 Pt C1 C6 178.5(2)
N1 Pt C1 C6 -3.68(18)
N2 Pt C1 C2 4.70(18)
N1 Pt C1 C2 -177.5(2)
C6 C1 C2 C3 1.6(4)
Pt C1 C2 C3 175.21(18)
C6 C1 C2 C8 -178.8(2)
Pt C1 C2 C8 -5.2(3)
C1 C2 C3 C4 -0.4(4)
C8 C2 C3 C4 -179.9(2)
C2 C3 C4 C5 -0.3(4)
C3 C4 C5 C6 0.0(4)
C2 C1 C6 C5 -2.0(4)
Pt C1 C6 C5 -175.56(18)
C2 C1 C6 C7 177.7(2)
Pt C1 C6 C7 4.2(3)
C4 C5 C6 C1 1.2(4)
C4 C5 C6 C7 -178.5(2)
C9 N1 C7 C6 179.5(2)
Pt N1 C7 C6 -0.9(3)
C1 C6 C7 N1 -2.0(3)
C5 C6 C7 N1 177.7(2)
C21 N2 C8 C2 -178.3(2)
Pt N2 C8 C2 1.4(3)
C3 C2 C8 N2 -178.2(3)
C1 C2 C8 N2 2.3(3)
C7 N1 C9 C14 90.8(3)
Pt N1 C9 C14 -88.8(3)
C7 N1 C9 C10 -91.4(3)
Pt N1 C9 C10 89.0(3)
C14 C9 C10 C11 -1.4(4)
N1 C9 C10 C11 -179.1(2)
C14 C9 C10 C18 176.9(3)
N1 C9 C10 C18 -0.7(4)
C9 C10 C11 C12 1.4(4)
C18 C10 C11 C12 -177.0(3)
C10 C11 C12 C13 -0.8(5)
C11 C12 C13 C14 0.2(5)
C12 C13 C14 C9 -0.2(4)
C12 C13 C14 C15 -177.3(3)
C10 C9 C14 C13 0.8(4)
N1 C9 C14 C13 178.5(3)
C10 C9 C14 C15 177.9(3)
N1 C9 C14 C15 -4.4(4)
C13 C14 C15 C17 -52.8(5)
C9 C14 C15 C17 130.2(4)
C13 C14 C15 C16 74.8(4)
C9 C14 C15 C16 -102.1(4)
C11 C10 C18 C19 91.8(3)
C9 C10 C18 C19 -86.5(3)
C11 C10 C18 C20 -32.0(4)
C9 C10 C18 C20 149.7(3)
C8 N2 C21 C26 -79.2(3)
Pt N2 C21 C26 101.2(2)
C8 N2 C21 C22 104.9(3)
Pt N2 C21 C22 -74.7(2)
C26 C21 C22 C23 0.5(3)
N2 C21 C22 C23 176.3(2)
C26 C21 C22 C30 178.1(2)
N2 C21 C22 C30 -6.2(3)
C21 C22 C23 C24 -0.8(4)
C30 C22 C23 C24 -178.3(2)
C22 C23 C24 C25 0.6(4)
C23 C24 C25 C26 -0.1(4)
C24 C25 C26 C21 -0.1(4)
C24 C25 C26 C27 -179.3(2)
C22 C21 C26 C25 -0.1(3)
N2 C21 C26 C25 -175.8(2)
C22 C21 C26 C27 179.1(2)
N2 C21 C26 C27 3.4(3)
C25 C26 C27 C29 -59.9(3)
C21 C26 C27 C29 121.0(3)
C25 C26 C27 C28 64.9(3)
C21 C26 C27 C28 -114.2(3)
C23 C22 C30 C31 -37.0(4)
C21 C22 C30 C31 145.6(3)
C23 C22 C30 C32 86.5(3)
C21 C22 C30 C32 -90.9(3)
